data_4342683
loop_
_publ_author_name
'Ortega-Villar, Norma'
'Guerrero-Estrada, Areli Yesareth'
'Pi\~neiro-L\'opez, Luc\'ia'
'Mu\~noz, M Carmen'
'Flores-\'Alamo, Marcos'
'Moreno-Esparza, Rafael'
'Real, Jos\'e A'
'Ugalde-Sald\'ivar, V\'ictor M'

_publ_section_title
;
 Spin Crossover Behavior in a Series of Iron(III) Alkoxide Complexes.
;
_journal_issue 7
_journal_name_full 'Inorganic chemistry'
_journal_page_first 3413
_journal_page_last 3421
_journal_paper_doi 10.1021/ic503081x
_journal_volume 54
_journal_year 2015
_chemical_formula_moiety 'C29 H34 Fe N5 O2, 2(F6 P) '
_chemical_formula_sum 'C29 H34 F12 Fe N5 O2 P2'
_chemical_formula_weight 830.4
_chemical_name_systematic
;
 ?
;
_space_group_IT_number 61
_symmetry_cell_setting orthorhombic
_symmetry_Int_Tables_number 61
_symmetry_space_group_name_Hall '-P 2ac 2ab'
_symmetry_space_group_name_H-M 'P b c a'
_atom_sites_solution_hydrogens mixed
_audit_conform_dict_location ftp://ftp.iucr.org/pub/cif_core.dic
_audit_conform_dict_name cif_core.dic
_audit_conform_dict_version 2.4.3
_audit_creation_date 2014-05-20T15:39:35-00:00
_audit_creation_method 'WinGX routine CIF_UPDATE'
_cell_angle_alpha 90
_cell_angle_beta 90
_cell_angle_gamma 90
_cell_formula_units_Z 8
_cell_length_a 17.9081(3)
_cell_length_b 18.9837(4)
_cell_length_c 19.4800(4)
_cell_measurement_reflns_used 15897
_cell_measurement_temperature 130(2)
_cell_measurement_theta_max 25.9995
_cell_measurement_theta_min 3.3306
_cell_volume 6622.5(2)
_computing_cell_refinement
;
        CrysAlisPro, Agilent Technologies,
        Version 1.171.35.15 (release 03-08-2011 CrysAlis171 .NET)
        (compiled Aug  3 2011,13:03:54)
;
_computing_data_collection
;
        CrysAlisPro, Agilent Technologies,
        Version 1.171.35.15 (release 03-08-2011 CrysAlis171 .NET)
        (compiled Aug  3 2011,13:03:54)
;
_computing_data_reduction
;
        CrysAlisPro, Agilent Technologies,
        Version 1.171.35.15 (release 03-08-2011 CrysAlis171 .NET)
        (compiled Aug  3 2011,13:03:54)
;
_computing_structure_refinement 'SHELXL-2013 (Sheldrick, 2008)'
_diffrn_ambient_temperature 130(2)
_diffrn_detector_area_resol_mean 10.4685
_diffrn_measured_fraction_theta_full 0.997
_diffrn_measured_fraction_theta_max 0.998
_diffrn_measurement_device_type 'Xcalibur, Atlas, Gemini'
_diffrn_measurement_method '\w scans'
_diffrn_orient_matrix_UB_11 0.02526
_diffrn_orient_matrix_UB_12 0.0285663
_diffrn_orient_matrix_UB_13 -0.0033396
_diffrn_orient_matrix_UB_21 0.004348
_diffrn_orient_matrix_UB_22 0.0011017
_diffrn_orient_matrix_UB_23 0.0361704
_diffrn_orient_matrix_UB_31 0.0302066
_diffrn_orient_matrix_UB_32 -0.0240579
_diffrn_orient_matrix_UB_33 -0.0024136
_diffrn_radiation_monochromator graphite
_diffrn_radiation_type MoK\a
_diffrn_radiation_wavelength 0.71073
_diffrn_reflns_av_R_equivalents 0.054
_diffrn_reflns_av_unetI/netI 0.1237
_diffrn_reflns_Laue_measured_fraction_full 0.997
_diffrn_reflns_Laue_measured_fraction_max 0.998
_diffrn_reflns_limit_h_max 21
_diffrn_reflns_limit_h_min -22
_diffrn_reflns_limit_k_max 23
_diffrn_reflns_limit_k_min -22
_diffrn_reflns_limit_l_max 24
_diffrn_reflns_limit_l_min -19
_diffrn_reflns_number 52352
_diffrn_reflns_point_group_measured_fraction_full 0.997
_diffrn_reflns_point_group_measured_fraction_max 0.998
_diffrn_reflns_theta_full 25.242
_diffrn_reflns_theta_max 26.056
_diffrn_reflns_theta_min 3.506
_exptl_absorpt_coefficient_mu 0.658
_exptl_absorpt_correction_T_max 0.925
_exptl_absorpt_correction_T_min 0.907
_exptl_absorpt_correction_type analytical
_exptl_absorpt_process_details
;
        CrysAlisPro, Agilent Technologies,
        Version 1.171.35.15 (release 03-08-2011 CrysAlis171 .NET)
        (compiled Aug  3 2011,13:03:54)
Analytical numeric absorption correction using a multifaceted crystal
                        model based on expressions derived by R.C. Clark & J.S.
        (Clark, R. C. & Reid, J. S. (1995). Acta Cryst. A51, 887-897)
;
_exptl_crystal_colour 'dark green'
_exptl_crystal_density_diffrn 1.666
_exptl_crystal_description prism
_exptl_crystal_F_000 3384
_exptl_crystal_size_max 0.16
_exptl_crystal_size_mid 0.14
_exptl_crystal_size_min 0.14
_refine_diff_density_max 0.75
_refine_diff_density_min -0.651
_refine_diff_density_rms 0.077
_refine_ls_extinction_method none
_refine_ls_goodness_of_fit_ref 1.035
_refine_ls_hydrogen_treatment mixed
_refine_ls_matrix_type full
_refine_ls_number_parameters 463
_refine_ls_number_reflns 6530
_refine_ls_number_restraints 1
_refine_ls_restrained_S_all 1.036
_refine_ls_R_factor_all 0.061
_refine_ls_R_factor_gt 0.0451
_refine_ls_shift/su_max 0.001
_refine_ls_shift/su_mean 0
_refine_ls_structure_factor_coef Fsqd
_refine_ls_weighting_details 'w=1/[\s^2^(Fo^2^)+(0.0542P)^2^+10.8391P] where P=(Fo^2^+2Fc^2^)/3'
_refine_ls_weighting_scheme calc
_refine_ls_wR_factor_gt 0.1103
_refine_ls_wR_factor_ref 0.1207
_reflns_number_gt 5218
_reflns_number_total 6530
_reflns_threshold_expression 'I > 2\s(I)'
_cod_data_source_file ic503081x_si_001.cif
_cod_data_source_block febzeg-2-130K-RF
_cod_depositor_comments 'Adding full bibliography for 4342677--4342686.cif.'
_cod_database_code 4342683
_shelx_estimated_absorpt_t_min 0.902
_shelx_estimated_absorpt_t_max 0.914

loop_
_symmetry_equiv_pos_as_xyz
'x, y, z'
'-x+1/2, -y, z+1/2'
'x+1/2, -y+1/2, -z'
'-x, y+1/2, -z+1/2'
'-x, -y, -z'
'x-1/2, y, -z-1/2'
'-x-1/2, y-1/2, z'
'x, -y-1/2, z-1/2'

loop_
_atom_site_label
_atom_site_type_symbol
_atom_site_fract_x
_atom_site_fract_y
_atom_site_fract_z
_atom_site_U_iso_or_equiv
_atom_site_adp_type
_atom_site_occupancy
_atom_site_calc_flag
C1 C 0.32672(16) 0.09278(16) 0.06305(16) 0.0273(7) Uani 1 d
H1 H 0.3495 0.0795 0.1051 0.033 Uiso 1 calc
C2 C 0.36004(17) 0.07446(17) 0.00197(17) 0.0309(7) Uani 1 d
H2 H 0.4051 0.0481 0.0021 0.037 Uiso 1 calc
C3 C 0.32812(17) 0.09435(17) -0.05937(17) 0.0324(7) Uani 1 d
H3 H 0.3502 0.0812 -0.1018 0.039 Uiso 1 calc
C4 C 0.26313(17) 0.13396(17) -0.05800(16) 0.0293(7) Uani 1 d
H4 H 0.2409 0.1497 -0.0995 0.035 Uiso 1 calc
C5 C 0.23120(15) 0.15023(15) 0.00443(14) 0.0214(6) Uani 1 d
C6 C 0.15823(15) 0.18894(16) 0.01229(14) 0.0224(6) Uani 1 d
H6A H 0.1538 0.226 -0.0233 0.027 Uiso 1 calc
H6B H 0.1159 0.1559 0.007 0.027 Uiso 1 calc
C7 C 0.20115(15) 0.28808(15) 0.08127(14) 0.0214(6) Uani 1 d
H7A H 0.1667 0.3285 0.0862 0.026 Uiso 1 calc
H7B H 0.2268 0.2926 0.0365 0.026 Uiso 1 calc
C8 C 0.25789(15) 0.29055(15) 0.13755(14) 0.0200(6) Uani 1 d
C9 C 0.29749(17) 0.35128(16) 0.15256(17) 0.0293(7) Uani 1 d
H9 H 0.2885 0.3934 0.1275 0.035 Uiso 1 calc
C10 C 0.35014(17) 0.35015(17) 0.20419(18) 0.0326(7) Uani 1 d
H10 H 0.3769 0.3916 0.2159 0.039 Uiso 1 calc
C11 C 0.36325(16) 0.28797(16) 0.23848(16) 0.0275(7) Uani 1 d
H11 H 0.3994 0.286 0.2741 0.033 Uiso 1 calc
C12 C 0.32337(15) 0.22862(15) 0.22047(14) 0.0226(6) Uani 1 d
H12 H 0.3332 0.1855 0.2435 0.027 Uiso 1 calc
C13 C 0.07974(15) 0.23278(15) 0.10774(14) 0.0217(6) Uani 1 d
H13A H 0.048 0.1916 0.0967 0.026 Uiso 1 calc
H13B H 0.0577 0.275 0.0858 0.026 Uiso 1 calc
C14 C 0.08423(15) 0.24291(15) 0.18478(14) 0.0212(6) Uani 1 d
H14A H 0.1104 0.2876 0.1951 0.025 Uiso 1 calc
H14B H 0.0332 0.2459 0.2041 0.025 Uiso 1 calc
C15 C 0.07566(16) 0.12058(15) 0.22905(14) 0.0233(6) Uani 1 d
H15A H 0.0948 0.0928 0.2683 0.028 Uiso 1 calc
H15B H 0.025 0.1375 0.2411 0.028 Uiso 1 calc
C16 C 0.07077(15) 0.07428(14) 0.16752(14) 0.0199(6) Uani 1 d
C17 C 0.01159(16) 0.02843(16) 0.15835(15) 0.0250(6) Uani 1 d
H17 H -0.0301 0.0296 0.1884 0.03 Uiso 1 calc
C18 C 0.01413(18) -0.01912(17) 0.10473(17) 0.0312(7) Uani 1 d
H18 H -0.0257 -0.0512 0.0974 0.037 Uiso 1 calc
C19 C 0.07558(18) -0.01911(16) 0.06211(16) 0.0311(7) Uani 1 d
H19 H 0.0787 -0.0517 0.0252 0.037 Uiso 1 calc
C20 C 0.13206(17) 0.02804(15) 0.07311(15) 0.0266(6) Uani 1 d
H20 H 0.1742 0.0273 0.0435 0.032 Uiso 1 calc
C21 C 0.15791(14) 0.20510(15) 0.28595(13) 0.0189(6) Uani 1 d
H21A H 0.1815 0.2519 0.2803 0.023 Uiso 1 calc
H21B H 0.1976 0.1714 0.2991 0.023 Uiso 1 calc
C22 C 0.10141(15) 0.20928(15) 0.34378(14) 0.0202(6) Uani 1 d
C23 C 0.09803(17) 0.15425(16) 0.39081(15) 0.0259(6) Uani 1 d
H23 H 0.1319 0.1159 0.3873 0.031 Uiso 1 calc
C24 C 0.04514(18) 0.15535(17) 0.44295(16) 0.0316(7) Uani 1 d
H24 H 0.0428 0.1175 0.4748 0.038 Uiso 1 calc
C25 C -0.00374(17) 0.21081(18) 0.44876(16) 0.0325(7) Uani 1 d
H25 H -0.0403 0.2108 0.4841 0.039 Uiso 1 calc
C26 C 0.00009(16) 0.26670(18) 0.40330(16) 0.0305(7) Uani 1 d
H26 H -0.0334 0.3053 0.4078 0.037 Uiso 1 calc
C27 C 0.05328(16) 0.26634(16) 0.35079(15) 0.0252(6) Uani 1 d
H27 H 0.0566 0.305 0.32 0.03 Uiso 1 calc
C28 C 0.24754(17) 0.02314(16) 0.21631(17) 0.0295(7) Uani 1 d
H28A H 0.2721 -0.0014 0.1776 0.035 Uiso 1 calc
H28B H 0.1941 0.0097 0.2166 0.035 Uiso 1 calc
C29 C 0.28351(19) 0.00135(18) 0.28290(19) 0.0389(8) Uani 1 d
H29A H 0.2873 -0.0506 0.2851 0.047 Uiso 1 calc
H29B H 0.3345 0.0213 0.2859 0.047 Uiso 1 calc
O1 O 0.25407(11) 0.09589(10) 0.20779(10) 0.0248(4) Uani 1 d
O2 O 0.23867(18) 0.02685(17) 0.33883(15) 0.0615(8) Uani 1 d
P1 P 0.86251(4) 0.17267(5) 0.07685(4) 0.0307(2) Uani 1 d
P2 P 0.97470(4) -0.05116(4) 0.33936(4) 0.02603(19) Uani 1 d
F1 F 0.90292(10) 0.24262(10) 0.10087(10) 0.0399(5) Uani 1 d
F2 F 0.84855(11) 0.20665(15) 0.00331(10) 0.0623(7) Uani 1 d
F3 F 0.94073(10) 0.14232(10) 0.04979(10) 0.0352(4) Uani 1 d
F4 F 0.78433(11) 0.20247(13) 0.10287(12) 0.0533(6) Uani 1 d
F5 F 0.82147(13) 0.10258(14) 0.05237(14) 0.0744(8) Uani 1 d
F6 F 0.87697(15) 0.13831(12) 0.14970(11) 0.0566(6) Uani 1 d
F7 F 0.94107(10) 0.02283(9) 0.31475(9) 0.0319(4) Uani 1 d
F8 F 0.99702(12) -0.01731(11) 0.41082(10) 0.0444(5) Uani 1 d
F9 F 1.05401(10) -0.02997(10) 0.30833(10) 0.0373(5) Uani 1 d
F10 F 0.89484(11) -0.07249(12) 0.36997(13) 0.0558(6) Uani 1 d
F11 F 0.95179(13) -0.08550(11) 0.26729(11) 0.0501(6) Uani 1 d
F12 F 1.00820(11) -0.12525(10) 0.36351(11) 0.0438(5) Uani 1 d
Fe1 Fe 0.20392(2) 0.15073(2) 0.14736(2) 0.01845(12) Uani 1 d
N1 N 0.26240(12) 0.12924(13) 0.06411(12) 0.0214(5) Uani 1 d
N2 N 0.15703(12) 0.22124(12) 0.08204(11) 0.0180(5) Uani 1 d
N3 N 0.27066(12) 0.23032(12) 0.17085(12) 0.0183(5) Uani 1 d
N4 N 0.12551(12) 0.18252(12) 0.21753(11) 0.0177(5) Uani 1 d
N5 N 0.12979(12) 0.07582(12) 0.12486(12) 0.0211(5) Uani 1 d
H2D H 0.2692(17) 0.0592(15) 0.3612(16) 0.032 Uiso 1 d

loop_
_atom_site_aniso_label
_atom_site_aniso_U_11
_atom_site_aniso_U_22
_atom_site_aniso_U_33
_atom_site_aniso_U_23
_atom_site_aniso_U_13
_atom_site_aniso_U_12
C1 0.0231(14) 0.0268(16) 0.0320(17) -0.0008(13) -0.0009(12) 0.0034(12)
C2 0.0237(15) 0.0306(17) 0.0385(19) -0.0047(15) 0.0076(13) 0.0050(12)
C3 0.0294(16) 0.0369(18) 0.0308(18) -0.0099(14) 0.0104(13) -0.0022(13)
C4 0.0325(16) 0.0330(18) 0.0224(16) -0.0030(13) 0.0031(12) -0.0001(13)
C5 0.0237(14) 0.0196(14) 0.0210(15) -0.0043(12) 0.0016(11) -0.0001(11)
C6 0.0248(14) 0.0294(16) 0.0129(14) -0.0012(12) -0.0027(11) 0.0052(11)
C7 0.0245(14) 0.0207(15) 0.0191(14) 0.0022(11) 0.0019(11) 0.0020(11)
C8 0.0200(13) 0.0218(15) 0.0181(14) 0.0012(11) 0.0041(10) 0.0015(10)
C9 0.0375(17) 0.0168(15) 0.0336(18) 0.0015(13) -0.0024(13) -0.0012(12)
C10 0.0322(16) 0.0271(17) 0.0384(19) -0.0057(14) -0.0032(14) -0.0079(13)
C11 0.0224(14) 0.0348(18) 0.0251(16) -0.0018(13) -0.0017(12) -0.0044(12)
C12 0.0221(14) 0.0256(15) 0.0201(15) 0.0035(12) -0.0002(11) 0.0002(11)
C13 0.0197(14) 0.0267(16) 0.0186(14) -0.0002(12) -0.0006(11) 0.0044(11)
C14 0.0195(13) 0.0241(15) 0.0199(15) -0.0006(12) 0.0032(11) 0.0054(11)
C15 0.0258(15) 0.0231(15) 0.0210(15) -0.0042(12) 0.0066(11) -0.0066(11)
C16 0.0213(13) 0.0187(14) 0.0196(14) 0.0001(11) -0.0022(11) -0.0002(11)
C17 0.0236(14) 0.0245(16) 0.0269(16) 0.0011(12) -0.0034(11) -0.0016(11)
C18 0.0342(17) 0.0267(17) 0.0328(18) -0.0006(14) -0.0118(13) -0.0062(13)
C19 0.0437(18) 0.0230(16) 0.0267(17) -0.0068(13) -0.0043(14) 0.0005(13)
C20 0.0339(16) 0.0230(15) 0.0228(16) -0.0057(12) -0.0007(12) 0.0027(12)
C21 0.0205(13) 0.0211(14) 0.0152(14) -0.0041(11) -0.0018(10) -0.0013(10)
C22 0.0213(13) 0.0240(15) 0.0152(14) -0.0049(11) 0.0001(10) -0.0034(11)
C23 0.0338(16) 0.0250(16) 0.0188(15) -0.0036(12) 0.0009(12) 0.0003(12)
C24 0.0438(18) 0.0316(17) 0.0196(16) -0.0025(13) 0.0061(13) -0.0106(14)
C25 0.0269(16) 0.047(2) 0.0238(17) -0.0113(15) 0.0068(12) -0.0113(14)
C26 0.0253(15) 0.0420(19) 0.0244(16) -0.0121(14) -0.0001(12) 0.0074(13)
C27 0.0297(15) 0.0286(16) 0.0173(15) -0.0039(12) -0.0022(11) 0.0022(12)
C28 0.0306(16) 0.0246(16) 0.0334(18) 0.0014(14) -0.0029(13) -0.0002(12)
C29 0.0404(19) 0.0307(18) 0.046(2) 0.0086(16) -0.0071(16) -0.0013(14)
O1 0.0281(10) 0.0215(10) 0.0248(11) 0.0005(9) -0.0040(8) 0.0007(8)
O2 0.074(2) 0.070(2) 0.0401(17) 0.0064(15) 0.0019(14) -0.0275(16)
P1 0.0282(4) 0.0406(5) 0.0232(4) -0.0032(4) 0.0057(3) -0.0044(3)
P2 0.0258(4) 0.0203(4) 0.0320(4) 0.0062(3) -0.0008(3) -0.0007(3)
F1 0.0413(11) 0.0322(11) 0.0462(12) -0.0082(9) 0.0072(9) 0.0000(8)
F2 0.0315(11) 0.126(2) 0.0290(11) 0.0143(13) -0.0038(9) -0.0004(12)
F3 0.0318(9) 0.0392(11) 0.0347(11) -0.0158(9) 0.0035(8) -0.0011(8)
F4 0.0354(11) 0.0680(15) 0.0567(14) 0.0036(12) 0.0222(10) 0.0027(10)
F5 0.0593(15) 0.0788(18) 0.0851(19) -0.0371(15) 0.0344(14) -0.0412(13)
F6 0.0939(18) 0.0451(13) 0.0308(12) 0.0110(10) 0.0165(11) 0.0228(12)
F7 0.0360(10) 0.0257(9) 0.0339(10) 0.0073(8) 0.0011(8) 0.0070(7)
F8 0.0578(13) 0.0458(13) 0.0295(11) 0.0011(9) -0.0064(9) 0.0064(10)
F9 0.0303(9) 0.0330(10) 0.0485(12) 0.0084(9) 0.0094(8) 0.0022(8)
F10 0.0299(11) 0.0589(14) 0.0786(16) 0.0340(13) 0.0058(10) -0.0053(9)
F11 0.0707(14) 0.0320(11) 0.0476(13) -0.0065(10) -0.0203(11) -0.0041(10)
F12 0.0439(11) 0.0235(10) 0.0639(14) 0.0151(9) -0.0079(10) 0.0016(8)
Fe1 0.0189(2) 0.0195(2) 0.0169(2) -0.00170(16) 0.00135(14) -0.00016(15)
N1 0.0207(12) 0.0220(12) 0.0215(13) -0.0020(10) -0.0002(9) 0.0017(9)
N2 0.0199(11) 0.0201(12) 0.0141(11) -0.0007(9) -0.0014(9) 0.0034(9)
N3 0.0194(11) 0.0201(12) 0.0153(12) 0.0000(9) 0.0013(9) 0.0005(9)
N4 0.0193(11) 0.0198(12) 0.0140(11) -0.0015(9) 0.0001(8) -0.0024(9)
N5 0.0226(12) 0.0226(12) 0.0181(12) -0.0029(10) -0.0010(9) -0.0007(9)

loop_
_atom_type_symbol
_atom_type_description
_atom_type_scat_dispersion_real
_atom_type_scat_dispersion_imag
_atom_type_scat_source
C C 0.0033 0.0016 'International Tables Vol C Tables 4.2.6.8 and 6.1.1.4'
H H 0 0 'International Tables Vol C Tables 4.2.6.8 and 6.1.1.4'
O O 0.0106 0.006 'International Tables Vol C Tables 4.2.6.8 and 6.1.1.4'
P P 0.1023 0.0942 'International Tables Vol C Tables 4.2.6.8 and 6.1.1.4'
F F 0.0171 0.0103 'International Tables Vol C Tables 4.2.6.8 and 6.1.1.4'
Fe Fe 0.3463 0.8444 'International Tables Vol C Tables 4.2.6.8 and 6.1.1.4'
N N 0.0061 0.0033 'International Tables Vol C Tables 4.2.6.8 and 6.1.1.4'

loop_
_exptl_crystal_face_index_h
_exptl_crystal_face_index_k
_exptl_crystal_face_index_l
_exptl_crystal_face_perp_dist
0 0 -27 0.0725
-25 5 0 0.0807
25 -5 0 0.0807
5 26 1 0.0689
0 0 27 0.0725
-5 -26 -1 0.0689

loop_
_geom_angle_atom_site_label_1
_geom_angle_atom_site_label_2
_geom_angle_atom_site_label_3
_geom_angle
N1 C1 C2 121.0(3)
N1 C1 H1 119.5
C2 C1 H1 119.5
C1 C2 C3 120.1(3)
C1 C2 H2 120
C3 C2 H2 120
C2 C3 C4 118.7(3)
C2 C3 H3 120.6
C4 C3 H3 120.6
C5 C4 C3 119.1(3)
C5 C4 H4 120.4
C3 C4 H4 120.4
N1 C5 C4 121.5(3)
N1 C5 C6 114.5(2)
C4 C5 C6 123.9(3)
N2 C6 C5 107.8(2)
N2 C6 H6A 110.1
C5 C6 H6A 110.1
N2 C6 H6B 110.1
C5 C6 H6B 110.1
H6A C6 H6B 108.5
N2 C7 C8 112.2(2)
N2 C7 H7A 109.2
C8 C7 H7A 109.2
N2 C7 H7B 109.2
C8 C7 H7B 109.2
H7A C7 H7B 107.9
N3 C8 C9 121.5(3)
N3 C8 C7 116.5(2)
C9 C8 C7 121.9(3)
C10 C9 C8 119.4(3)
C10 C9 H9 120.3
C8 C9 H9 120.3
C11 C10 C9 118.9(3)
C11 C10 H10 120.5
C9 C10 H10 120.5
C10 C11 C12 119.3(3)
C10 C11 H11 120.4
C12 C11 H11 120.4
N3 C12 C11 121.6(3)
N3 C12 H12 119.2
C11 C12 H12 119.2
N2 C13 C14 107.6(2)
N2 C13 H13A 110.2
C14 C13 H13A 110.2
N2 C13 H13B 110.2
C14 C13 H13B 110.2
H13A C13 H13B 108.5
N4 C14 C13 110.4(2)
N4 C14 H14A 109.6
C13 C14 H14A 109.6
N4 C14 H14B 109.6
C13 C14 H14B 109.6
H14A C14 H14B 108.1
C16 C15 N4 112.3(2)
C16 C15 H15A 109.1
N4 C15 H15A 109.1
C16 C15 H15B 109.1
N4 C15 H15B 109.1
H15A C15 H15B 107.9
N5 C16 C17 122.4(3)
N5 C16 C15 116.0(2)
C17 C16 C15 121.4(3)
C18 C17 C16 118.9(3)
C18 C17 H17 120.5
C16 C17 H17 120.5
C19 C18 C17 118.8(3)
C19 C18 H18 120.6
C17 C18 H18 120.6
C20 C19 C18 119.7(3)
C20 C19 H19 120.1
C18 C19 H19 120.1
N5 C20 C19 122.1(3)
N5 C20 H20 118.9
C19 C20 H20 118.9
N4 C21 C22 114.4(2)
N4 C21 H21A 108.7
C22 C21 H21A 108.7
N4 C21 H21B 108.7
C22 C21 H21B 108.7
H21A C21 H21B 107.6
C23 C22 C27 119.6(3)
C23 C22 C21 118.6(3)
C27 C22 C21 121.8(3)
C24 C23 C22 120.0(3)
C24 C23 H23 120
C22 C23 H23 120
C25 C24 C23 120.4(3)
C25 C24 H24 119.8
C23 C24 H24 119.8
C24 C25 C26 120.2(3)
C24 C25 H25 119.9
C26 C25 H25 119.9
C25 C26 C27 119.9(3)
C25 C26 H26 120.1
C27 C26 H26 120.1
C22 C27 C26 119.9(3)
C22 C27 H27 120.1
C26 C27 H27 120.1
O1 C28 C29 109.8(3)
O1 C28 H28A 109.7
C29 C28 H28A 109.7
O1 C28 H28B 109.7
C29 C28 H28B 109.7
H28A C28 H28B 108.2
O2 C29 C28 108.8(3)
O2 C29 H29A 109.9
C28 C29 H29A 109.9
O2 C29 H29B 109.9
C28 C29 H29B 109.9
H29A C29 H29B 108.3
C28 O1 Fe1 127.22(18)
C29 O2 H2D 104(2)
F6 P1 F1 90.34(13)
F6 P1 F2 179.43(15)
F1 P1 F2 89.88(13)
F6 P1 F4 90.28(13)
F1 P1 F4 90.56(12)
F2 P1 F4 90.25(12)
F6 P1 F5 89.98(15)
F1 P1 F5 179.61(17)
F2 P1 F5 89.81(16)
F4 P1 F5 89.22(13)
F6 P1 F3 90.22(12)
F1 P1 F3 89.96(10)
F2 P1 F3 89.25(11)
F4 P1 F3 179.28(13)
F5 P1 F3 90.26(12)
F8 P2 F9 90.35(11)
F8 P2 F12 90.21(12)
F9 P2 F12 89.96(10)
F8 P2 F10 90.04(13)
F9 P2 F10 179.59(14)
F12 P2 F10 90.18(11)
F8 P2 F11 179.74(14)
F9 P2 F11 89.91(12)
F12 P2 F11 89.77(12)
F10 P2 F11 89.70(13)
F8 P2 F7 90.12(11)
F9 P2 F7 90.02(10)
F12 P2 F7 179.67(13)
F10 P2 F7 89.85(11)
F11 P2 F7 89.90(11)
O1 Fe1 N1 98.76(9)
O1 Fe1 N3 89.37(9)
N1 Fe1 N3 91.57(9)
O1 Fe1 N5 93.62(9)
N1 Fe1 N5 91.45(10)
N3 Fe1 N5 175.39(9)
O1 Fe1 N2 173.11(9)
N1 Fe1 N2 80.83(9)
N3 Fe1 N2 83.77(9)
N5 Fe1 N2 93.27(9)
O1 Fe1 N4 94.33(9)
N1 Fe1 N4 166.47(9)
N3 Fe1 N4 91.99(9)
N5 Fe1 N4 84.29(9)
N2 Fe1 N4 86.59(9)
C1 N1 C5 119.6(2)
C1 N1 Fe1 125.0(2)
C5 N1 Fe1 115.29(18)
C13 N2 C6 112.4(2)
C13 N2 C7 111.7(2)
C6 N2 C7 109.4(2)
C13 N2 Fe1 105.73(16)
C6 N2 Fe1 107.12(16)
C7 N2 Fe1 110.34(16)
C8 N3 C12 119.2(2)
C8 N3 Fe1 115.98(18)
C12 N3 Fe1 124.67(19)
C15 N4 C14 111.7(2)
C15 N4 C21 108.6(2)
C14 N4 C21 110.2(2)
C15 N4 Fe1 106.13(16)
C14 N4 Fe1 106.13(15)
C21 N4 Fe1 114.04(15)
C16 N5 C20 117.9(2)
C16 N5 Fe1 113.75(18)
C20 N5 Fe1 128.32(19)

loop_
_geom_bond_atom_site_label_1
_geom_bond_atom_site_label_2
_geom_bond_distance
C1 N1 1.344(4)
C1 C2 1.376(4)
C1 H1 0.95
C2 C3 1.377(5)
C2 H2 0.95
C3 C4 1.386(4)
C3 H3 0.95
C4 C5 1.379(4)
C4 H4 0.95
C5 N1 1.350(4)
C5 C6 1.507(4)
C6 N2 1.491(3)
C6 H6A 0.99
C6 H6B 0.99
C7 N2 1.495(3)
C7 C8 1.496(4)
C7 H7A 0.99
C7 H7B 0.99
C8 N3 1.334(4)
C8 C9 1.385(4)
C9 C10 1.379(4)
C9 H9 0.95
C10 C11 1.376(4)
C10 H10 0.95
C11 C12 1.379(4)
C11 H11 0.95
C12 N3 1.351(4)
C12 H12 0.95
C13 N2 1.488(3)
C13 C14 1.515(4)
C13 H13A 0.99
C13 H13B 0.99
C14 N4 1.506(3)
C14 H14A 0.99
C14 H14B 0.99
C15 C16 1.489(4)
C15 N4 1.493(3)
C15 H15A 0.99
C15 H15B 0.99
C16 N5 1.345(4)
C16 C17 1.383(4)
C17 C18 1.381(4)
C17 H17 0.95
C18 C19 1.379(5)
C18 H18 0.95
C19 C20 1.368(4)
C19 H19 0.95
C20 N5 1.357(4)
C20 H20 0.95
C21 N4 1.515(3)
C21 C22 1.516(4)
C21 H21A 0.99
C21 H21B 0.99
C22 C23 1.391(4)
C22 C27 1.391(4)
C23 C24 1.389(4)
C23 H23 0.95
C24 C25 1.374(5)
C24 H24 0.95
C25 C26 1.384(5)
C25 H25 0.95
C26 C27 1.398(4)
C26 H26 0.95
C27 H27 0.95
C28 O1 1.396(4)
C28 C29 1.506(4)
C28 H28A 0.99
C28 H28B 0.99
C29 O2 1.437(5)
C29 H29A 0.99
C29 H29B 0.99
O1 Fe1 1.810(2)
O2 H2D 0.931(18)
P1 F6 1.583(2)
P1 F1 1.583(2)
P1 F2 1.591(2)
P1 F4 1.593(2)
P1 F5 1.593(2)
P1 F3 1.6037(19)
P2 F8 1.584(2)
P2 F9 1.5950(18)
P2 F12 1.5999(19)
P2 F10 1.601(2)
P2 F11 1.601(2)
P2 F7 1.6017(18)
Fe1 N1 1.973(2)
Fe1 N3 1.980(2)
Fe1 N5 1.994(2)
Fe1 N2 2.029(2)
Fe1 N4 2.050(2)

loop_
_geom_hbond_atom_site_label_D
_geom_hbond_atom_site_label_H
_geom_hbond_atom_site_label_A
_geom_hbond_distance_DH
_geom_hbond_distance_HA
_geom_hbond_distance_DA
_geom_hbond_angle_DHA
_geom_hbond_site_symmetry_A
C1 H1 O1 0.95 2.65 3.106(4) 110 .
C1 H1 F7 0.95 2.51 3.409(4) 158.9 6_556
C2 H2 F8 0.95 2.56 3.299(3) 134.3 2_654
C7 H7A F10 0.99 2.34 3.296(3) 162.2 4_655
C7 H7B F2 0.99 2.31 3.113(3) 137.1 3_455
C11 H11 F1 0.95 2.57 3.323(4) 136.3 6_556
C12 H12 O1 0.95 2.32 2.820(3) 112.1 .
C12 H12 F6 0.95 2.4 3.203(4) 142.4 6_556
C13 H13A F3 0.99 2.32 3.228(3) 151.4 1_455
C13 H13B F12 0.99 2.44 3.171(3) 130.3 4_655
C15 H15A F9 0.99 2.56 3.272(3) 128.3 1_455
C17 H17 F7 0.95 2.52 3.300(4) 139.7 1_455
C19 H19 F3 0.95 2.28 3.211(4) 165 5_655
C19 H19 F5 0.95 2.53 3.299(4) 137.8 5_655
C20 H20 N1 0.95 2.53 3.028(4) 112.9 .
C21 H21B O1 0.99 2.5 3.095(3) 118.5 .
C21 H21B F4 0.99 2.53 3.133(3) 119 6_556
O2 H2D F5 0.931(18) 2.09(2) 2.959(4) 154(3) 6_556
O2 H2D F6 0.931(18) 2.45(2) 3.265(4) 146(3) 6_556

loop_
_geom_torsion_atom_site_label_1
_geom_torsion_atom_site_label_2
_geom_torsion_atom_site_label_3
_geom_torsion_atom_site_label_4
_geom_torsion
N1 C1 C2 C3 1.0(5)
C1 C2 C3 C4 1.2(5)
C2 C3 C4 C5 -2.1(5)
C3 C4 C5 N1 0.9(4)
C3 C4 C5 C6 -176.0(3)
N1 C5 C6 N2 25.1(3)
C4 C5 C6 N2 -157.8(3)
N2 C7 C8 N3 12.0(3)
N2 C7 C8 C9 -170.7(3)
N3 C8 C9 C10 -1.6(4)
C7 C8 C9 C10 -178.8(3)
C8 C9 C10 C11 1.5(5)
C9 C10 C11 C12 -0.2(5)
C10 C11 C12 N3 -1.3(4)
N2 C13 C14 N4 -53.5(3)
N4 C15 C16 N5 26.2(3)
N4 C15 C16 C17 -158.9(3)
N5 C16 C17 C18 2.1(4)
C15 C16 C17 C18 -172.4(3)
C16 C17 C18 C19 -0.1(4)
C17 C18 C19 C20 -0.7(5)
C18 C19 C20 N5 -0.4(5)
N4 C21 C22 C23 101.0(3)
N4 C21 C22 C27 -79.0(3)
C27 C22 C23 C24 2.2(4)
C21 C22 C23 C24 -177.8(3)
C22 C23 C24 C25 -0.4(4)
C23 C24 C25 C26 -1.1(5)
C24 C25 C26 C27 0.8(5)
C23 C22 C27 C26 -2.5(4)
C21 C22 C27 C26 177.5(3)
C25 C26 C27 C22 1.0(4)
O1 C28 C29 O2 70.0(3)
C29 C28 O1 Fe1 -165.5(2)
C28 O1 Fe1 N1 -78.7(2)
C28 O1 Fe1 N3 -170.2(2)
C28 O1 Fe1 N5 13.3(2)
C28 O1 Fe1 N4 97.9(2)
C2 C1 N1 C5 -2.2(4)
C2 C1 N1 Fe1 173.7(2)
C4 C5 N1 C1 1.2(4)
C6 C5 N1 C1 178.5(2)
C4 C5 N1 Fe1 -175.0(2)
C6 C5 N1 Fe1 2.2(3)
C14 C13 N2 C6 162.2(2)
C14 C13 N2 C7 -74.4(3)
C14 C13 N2 Fe1 45.6(2)
C5 C6 N2 C13 -154.7(2)
C5 C6 N2 C7 80.6(3)
C5 C6 N2 Fe1 -39.0(2)
C8 C7 N2 C13 106.3(2)
C8 C7 N2 C6 -128.7(2)
C8 C7 N2 Fe1 -11.1(3)
C9 C8 N3 C12 0.1(4)
C7 C8 N3 C12 177.5(2)
C9 C8 N3 Fe1 175.8(2)
C7 C8 N3 Fe1 -6.9(3)
C11 C12 N3 C8 1.3(4)
C11 C12 N3 Fe1 -173.9(2)
C16 C15 N4 C14 86.0(3)
C16 C15 N4 C21 -152.3(2)
C16 C15 N4 Fe1 -29.3(3)
C13 C14 N4 C15 -82.6(3)
C13 C14 N4 C21 156.5(2)
C13 C14 N4 Fe1 32.6(2)
C22 C21 N4 C15 -45.9(3)
C22 C21 N4 C14 76.8(3)
C22 C21 N4 Fe1 -163.98(18)
C17 C16 N5 C20 -3.1(4)
C15 C16 N5 C20 171.7(2)
C17 C16 N5 Fe1 176.7(2)
C15 C16 N5 Fe1 -8.5(3)
C19 C20 N5 C16 2.3(4)
C19 C20 N5 Fe1 -177.6(2)
